data_9016196
loop_
_publ_author_name
'Smith, H. G.'
'Levy, H. A.'

_publ_section_title
;
 Neutron Diffraction Study of Ammonium Perchlorate
;
_journal_issue 12
_journal_name_full 'Acta Crystallographica'
_journal_page_first 1201
_journal_page_last 1206
_journal_paper_doi 10.1107/S0365110X62003205
_journal_volume 15
_journal_year 1962
_chemical_formula_sum 'Cl H4 N O4'
_space_group_IT_number 62
_symmetry_space_group_name_Hall '-P 2ac 2n'
_symmetry_space_group_name_H-M 'P n m a'
_cell_angle_alpha 90
_cell_angle_beta 90
_cell_angle_gamma 90
_cell_formula_units_Z 4
_cell_length_a 9.2
_cell_length_b 5.82
_cell_length_c 7.45
_cell_volume 398.903
_database_code_amcsd 0016053
_exptl_crystal_density_diffrn 1.889
_cod_duplicate_entry 1008111
_cod_original_formula_sum 'N Cl O4'
_cod_database_code 9016196
_amcsd_formula_title 'Cl H4 N O4'

loop_
_space_group_symop_operation_xyz
x,y,z
x,1/2-y,z
-x,1/2+y,-z
1/2-x,1/2+y,1/2+z
1/2+x,1/2-y,1/2-z
1/2+x,y,1/2-z
1/2-x,-y,1/2+z
-x,-y,-z

loop_
_atom_site_label
_atom_site_type_symbol
_atom_site_fract_x
_atom_site_fract_y
_atom_site_fract_z
_atom_site_attached_hydrogens
N1 N 0.18200 0.75000 0.16600 4
Cl1 Cl 0.43200 0.25000 0.19300 0
O1 O 0.31400 0.25000 0.06100 0
O2 O 0.57000 0.25000 0.10700 0
O3 O 0.41800 0.05300 0.30300 0

loop_
_cod_changelog_entry_id
_cod_changelog_entry_author
_cod_changelog_entry_date
_cod_changelog_entry_text
1 'Vaitkus, Antanas' 2024-12-10T18:14:27+02:00
;
 Added the '_atom_site_type_symbol' data item and updated the
 '_chemical_formula_sum' data value to include the attached hydrogen atoms.
;

loop_
_cod_related_entry_id
_cod_related_entry_database
_cod_related_entry_code
1 AMCSD 0016053
